data_7059746
loop_
_publ_author_name
'Smith, Jermaine A.'
'Singh-Wilmot, Marvadeen A.'
'Carter, Korey P.'
'Cahill, Christopher L.'
'Ridenour, J. August'

_publ_section_title
;
 Supramolecular assembly of lanthanide-2,3,5,6-tetrafluoroterephthalic
 acid coordination polymers via fluorine&#x22EF;fluorine interactions: a
 platform for luminescent detection of Fe3+ and nitroaromatic compounds
;
_journal_issue 28
_journal_name_full 'New Journal of Chemistry'
_journal_page_first 12317
_journal_page_last 12330
_journal_paper_doi 10.1039/D0NJ02604B
_journal_volume 44
_journal_year 2020
_chemical_formula_sum 'C12 H6 F6 Nd O9'
_chemical_formula_weight 552.41
_space_group_crystal_system monoclinic
_space_group_IT_number 12
_space_group_name_Hall '-I 2y'
_space_group_name_H-M_alt 'I 1 2/m 1'
_atom_sites_solution_hydrogens difmap
_audit_creation_method SHELXL-2014
_audit_update_record
;
2019-06-20 deposited with the CCDC.	2020-06-30 downloaded from the CCDC.
;
_cell_angle_alpha 90
_cell_angle_beta 107.150(7)
_cell_angle_gamma 90
_cell_formula_units_Z 4
_cell_length_a 11.7314(4)
_cell_length_b 11.3436(4)
_cell_length_c 11.9360(6)
_cell_measurement_reflns_used 11211
_cell_measurement_temperature 293(2)
_cell_measurement_theta_max 60.886
_cell_measurement_theta_min 5.065
_cell_volume 1517.77(12)
_computing_cell_refinement 'SAINT, Bruker-AXS'
_computing_data_collection 'APEX, Bruker-AXS'
_computing_data_reduction 'SAINT, Bruker-AXS'
_computing_molecular_graphics 'WINGX (Farrugia, 2012)'
_computing_publication_material 'Crystal Maker (Palmer, 2009)'
_computing_structure_refinement 'SHELXL-2014 (Sheldrick, 2014)'
_computing_structure_solution 'SIR92 (Guagliardi, 1994)'
_diffrn_ambient_temperature 293(2)
_diffrn_measured_fraction_theta_full 1.000
_diffrn_measured_fraction_theta_max 0.944
_diffrn_measurement_device_type 'Bruker APEX II CCD'
_diffrn_measurement_method 'omega scans'
_diffrn_radiation_probe x-ray
_diffrn_radiation_type MoK\a
_diffrn_radiation_wavelength 0.71073
_diffrn_reflns_av_R_equivalents 0.0178
_diffrn_reflns_av_unetI/netI 0.0126
_diffrn_reflns_Laue_measured_fraction_full 1.000
_diffrn_reflns_Laue_measured_fraction_max 0.944
_diffrn_reflns_limit_h_max 16
_diffrn_reflns_limit_h_min -15
_diffrn_reflns_limit_k_max 15
_diffrn_reflns_limit_k_min -15
_diffrn_reflns_limit_l_max 16
_diffrn_reflns_limit_l_min -17
_diffrn_reflns_number 11205
_diffrn_reflns_point_group_measured_fraction_full 1.000
_diffrn_reflns_point_group_measured_fraction_max 0.944
_diffrn_reflns_theta_full 25.500
_diffrn_reflns_theta_max 30.528
_diffrn_reflns_theta_min 2.139
_diffrn_source 'fine-focus sealed tube'
_exptl_absorpt_coefficient_mu 3.543
_exptl_absorpt_correction_T_max 0.7461
_exptl_absorpt_correction_T_min 0.5509
_exptl_absorpt_correction_type empirical
_exptl_absorpt_process_details 'SADABS (Sheldrick, 2015)'
_exptl_crystal_colour 'Light Purple'
_exptl_crystal_density_diffrn 2.417
_exptl_crystal_description 'Rectangular Block'
_exptl_crystal_F_000 1056
_exptl_crystal_recrystallization_method 'Slow Evaporation'
_exptl_crystal_size_max 0.50
_exptl_crystal_size_mid 0.32
_exptl_crystal_size_min 0.20
_refine_diff_density_max 0.450
_refine_diff_density_min -0.892
_refine_diff_density_rms 0.124
_refine_ls_extinction_method none
_refine_ls_goodness_of_fit_ref 1.177
_refine_ls_hydrogen_treatment refall
_refine_ls_matrix_type full
_refine_ls_number_parameters 148
_refine_ls_number_reflns 2293
_refine_ls_number_restraints 2
_refine_ls_restrained_S_all 1.178
_refine_ls_R_factor_all 0.0156
_refine_ls_R_factor_gt 0.0152
_refine_ls_shift/su_max 0.004
_refine_ls_shift/su_mean 0.000
_refine_ls_structure_factor_coef Fsqd
_refine_ls_weighting_details 'w=1/[\s^2^(Fo^2^)+(0.0231P)^2^+0.9782P] where P=(Fo^2^+2Fc^2^)/3'
_refine_ls_weighting_scheme calc
_refine_ls_wR_factor_gt 0.0395
_refine_ls_wR_factor_ref 0.0397
_reflns_Friedel_coverage 0.000
_reflns_number_gt 2256
_reflns_number_total 2293
_reflns_threshold_expression 'I > 2\s(I)'
_cod_data_source_file d0nj02604b2.cif
_cod_data_source_block Compound_4
_cod_depositor_comments
;Adding full bibliography for 7059744--7059757.cif.

 Adding full bibliography for 7059744--7059757.cif.
;
_cod_original_sg_symbol_H-M 'I 2/m'
_cod_database_code 7059746
_shelx_space_group_comment
;
The symmetry employed for this shelxl refinement is uniquely defined
by the following loop, which should always be used as a source of
symmetry information in preference to the above space-group names.
They are only intended as comments.
;
_shelxl_version_number 2014-1

loop_
_space_group_symop_operation_xyz
'x, y, z'
'-x, y, -z'
'x+1/2, y+1/2, z+1/2'
'-x+1/2, y+1/2, -z+1/2'
'-x, -y, -z'
'x, -y, z'
'-x+1/2, -y+1/2, -z+1/2'
'x+1/2, -y+1/2, z+1/2'

loop_
_atom_site_label
_atom_site_type_symbol
_atom_site_fract_x
_atom_site_fract_y
_atom_site_fract_z
_atom_site_U_iso_or_equiv
_atom_site_adp_type
_atom_site_occupancy
_atom_site_site_symmetry_order
_atom_site_calc_flag
_atom_site_refinement_flags_posn
_atom_site_refinement_flags_adp
_atom_site_refinement_flags_occupancy
_atom_site_disorder_assembly
_atom_site_disorder_group
Nd1 Nd 0.62778(2) 0.0000 0.66263(2) 0.01273(4) Uani 1 2 d S T P . .
O1 O 0.44266(17) 0.0000 0.73783(17) 0.0449(6) Uani 1 2 d S T P . .
O2 O 0.60645(15) 0.0000 0.45387(15) 0.0245(3) Uani 1 2 d S T P . .
F3 F 0.35618(12) -0.38132(10) 0.60137(12) 0.0388(3) Uani 1 1 d . . . . .
F1 F 0.22880(12) -0.20671(12) 0.63147(16) 0.0520(4) Uani 1 1 d . . . . .
F2 F 0.00890(12) -0.20980(12) 0.64266(16) 0.0518(4) Uani 1 1 d . . . . .
OW1 O 0.68294(15) 0.13337(15) 0.83781(13) 0.0388(3) Uani 1 1 d D . . . .
O3 O 0.56363(13) -0.19518(11) 0.59108(12) 0.0342(3) Uani 1 1 d . . . . .
O4 O 0.82092(12) -0.09665(13) 0.66120(15) 0.0383(4) Uani 1 1 d . . . . .
C5 C 0.9971(2) 0.0000 0.6467(2) 0.0224(4) Uani 1 2 d S T P . .
C7 C 0.5000 -0.2429(2) 0.5000 0.0245(5) Uani 1 2 d S T P . .
C1 C 0.3665(2) 0.0000 0.6406(2) 0.0227(5) Uani 1 2 d S T P . .
C8 C 0.5000 -0.37624(19) 0.5000 0.0224(4) Uani 1 2 d S T P . .
C4 C 0.05845(15) -0.10413(17) 0.64173(17) 0.0264(3) Uani 1 1 d . . . . .
C2 C 0.2363(2) 0.0000 0.6358(2) 0.0225(4) Uani 1 2 d S T P . .
C3 C 0.17502(15) -0.10369(17) 0.63630(17) 0.0273(4) Uani 1 1 d . . . . .
C9 C 0.42815(16) -0.43926(14) 0.55120(15) 0.0244(3) Uani 1 1 d . . . . .
C6 C 0.8716(2) 0.0000 0.6580(2) 0.0236(5) Uani 1 2 d S T P . .
OW2 O 0.6188(3) 0.0000 1.0221(3) 0.0807(10) Uani 1 2 d S T P . .
HW1 H 0.672(3) 0.2162(17) 0.831(3) 0.097(13) Uiso 1 1 d D . . . .
HW2 H 0.654(5) 0.120(5) 0.904(3) 0.16(2) Uiso 1 1 d D . . . .

loop_
_atom_site_aniso_label
_atom_site_aniso_U_11
_atom_site_aniso_U_22
_atom_site_aniso_U_33
_atom_site_aniso_U_23
_atom_site_aniso_U_13
_atom_site_aniso_U_12
Nd1 0.00940(6) 0.01244(6) 0.01691(6) 0.000 0.00476(4) 0.000
O1 0.0166(8) 0.096(2) 0.0226(9) 0.000 0.0067(7) 0.000
O2 0.0180(7) 0.0377(10) 0.0216(8) 0.000 0.0118(6) 0.000
F3 0.0475(7) 0.0265(6) 0.0485(7) -0.0031(5) 0.0236(6) 0.0092(5)
F1 0.0380(7) 0.0348(7) 0.0960(12) 0.0083(7) 0.0398(8) 0.0139(6)
F2 0.0362(7) 0.0281(6) 0.1045(13) 0.0005(7) 0.0413(8) -0.0050(5)
OW1 0.0415(8) 0.0426(9) 0.0300(7) -0.0135(6) 0.0068(6) 0.0065(7)
O3 0.0483(8) 0.0154(6) 0.0303(7) -0.0014(5) -0.0018(6) -0.0058(5)
O4 0.0192(6) 0.0345(7) 0.0677(10) 0.0157(7) 0.0229(6) 0.0046(5)
C5 0.0132(9) 0.0321(12) 0.0246(11) 0.000 0.0097(8) 0.000
C7 0.0326(12) 0.0112(9) 0.0269(11) 0.000 0.0043(9) 0.000
C1 0.0138(9) 0.0352(13) 0.0224(10) 0.000 0.0103(8) 0.000
C8 0.0261(11) 0.0112(9) 0.0251(10) 0.000 0.0000(9) 0.000
C4 0.0181(7) 0.0285(8) 0.0364(9) 0.0016(7) 0.0141(7) -0.0020(6)
C2 0.0117(9) 0.0384(13) 0.0198(10) 0.000 0.0082(8) 0.000
C3 0.0193(8) 0.0307(9) 0.0365(9) 0.0029(7) 0.0150(7) 0.0054(7)
C9 0.0293(8) 0.0158(8) 0.0265(8) -0.0016(6) 0.0058(6) 0.0032(6)
C6 0.0103(9) 0.0372(13) 0.0242(11) 0.000 0.0065(8) 0.000
OW2 0.065(2) 0.115(3) 0.063(2) 0.000 0.0215(17) 0.000

loop_
_atom_type_symbol
_atom_type_description
_atom_type_scat_dispersion_real
_atom_type_scat_dispersion_imag
_atom_type_scat_source
C C 0.0033 0.0016 'International Tables Vol C Tables 4.2.6.8 and 6.1.1.4'
H H 0.0000 0.0000 'International Tables Vol C Tables 4.2.6.8 and 6.1.1.4'
O O 0.0106 0.0060 'International Tables Vol C Tables 4.2.6.8 and 6.1.1.4'
F F 0.0171 0.0103 'International Tables Vol C Tables 4.2.6.8 and 6.1.1.4'
Nd Nd -0.1943 3.0179 'International Tables Vol C Tables 4.2.6.8 and 6.1.1.4'

loop_
_geom_angle_atom_site_label_1
_geom_angle_atom_site_label_2
_geom_angle_atom_site_label_3
_geom_angle
_geom_angle_site_symmetry_1
_geom_angle_site_symmetry_3
_geom_angle_publ_flag
O3 Nd1 O3 133.23(6) . 6 ?
O3 Nd1 O2 73.14(3) . . ?
O3 Nd1 O2 73.14(3) 6 . ?
O3 Nd1 OW1 73.63(5) . 6 ?
O3 Nd1 OW1 145.71(5) 6 6 ?
O2 Nd1 OW1 141.15(4) . 6 ?
O3 Nd1 OW1 145.71(5) . . ?
O3 Nd1 OW1 73.63(5) 6 . ?
O2 Nd1 OW1 141.15(4) . . ?
OW1 Nd1 OW1 74.26(8) 6 . ?
O3 Nd1 O4 125.72(5) . 6 ?
O3 Nd1 O4 77.62(5) 6 6 ?
O2 Nd1 O4 79.29(5) . 6 ?
OW1 Nd1 O4 104.87(6) 6 6 ?
OW1 Nd1 O4 74.44(5) . 6 ?
O3 Nd1 O4 77.62(5) . . ?
O3 Nd1 O4 125.72(5) 6 . ?
O2 Nd1 O4 79.29(5) . . ?
OW1 Nd1 O4 74.44(5) 6 . ?
OW1 Nd1 O4 104.87(6) . . ?
O4 Nd1 O4 51.54(7) 6 . ?
O3 Nd1 O1 85.21(4) . . ?
O3 Nd1 O1 85.21(4) 6 . ?
O2 Nd1 O1 120.90(6) . . ?
OW1 Nd1 O1 75.33(5) 6 . ?
OW1 Nd1 O1 75.33(5) . . ?
O4 Nd1 O1 148.38(4) 6 . ?
O4 Nd1 O1 148.38(4) . . ?
O3 Nd1 O2 69.66(4) . 5_656 ?
O3 Nd1 O2 69.66(4) 6 5_656 ?
O2 Nd1 O2 71.89(6) . 5_656 ?
OW1 Nd1 O2 113.86(5) 6 5_656 ?
OW1 Nd1 O2 113.86(5) . 5_656 ?
O4 Nd1 O2 141.23(5) 6 5_656 ?
O4 Nd1 O2 141.23(5) . 5_656 ?
O1 Nd1 O2 49.01(6) . 5_656 ?
O3 Nd1 C6 101.61(4) . . ?
O3 Nd1 C6 101.61(4) 6 . ?
O2 Nd1 C6 77.44(6) . . ?
OW1 Nd1 C6 90.15(6) 6 . ?
OW1 Nd1 C6 90.15(6) . . ?
O4 Nd1 C6 25.78(3) 6 . ?
O4 Nd1 C6 25.78(3) . . ?
O1 Nd1 C6 161.66(7) . . ?
O2 Nd1 C6 149.33(6) 5_656 . ?
O3 Nd1 C1 76.39(4) . . ?
O3 Nd1 C1 76.39(4) 6 . ?
O2 Nd1 C1 96.69(6) . . ?
OW1 Nd1 C1 94.53(5) 6 . ?
OW1 Nd1 C1 94.53(5) . . ?
O4 Nd1 C1 153.74(4) 6 . ?
O4 Nd1 C1 153.74(4) . . ?
O1 Nd1 C1 24.21(6) . . ?
O2 Nd1 C1 24.80(6) 5_656 . ?
C6 Nd1 C1 174.13(6) . . ?
C1 O1 Nd1 97.04(14) . . ?
C1 O2 Nd1 160.39(16) 5_656 . ?
C1 O2 Nd1 91.50(14) 5_656 5_656 ?
Nd1 O2 Nd1 108.11(6) . 5_656 ?
Nd1 OW1 HW1 122(2) . . ?
Nd1 OW1 HW2 121(3) . . ?
HW1 OW1 HW2 99(4) . . ?
C7 O3 Nd1 138.70(13) . . ?
C6 O4 Nd1 93.19(12) . . ?
C4 C5 C4 116.0(2) 6_655 1_655 ?
C4 C5 C6 122.02(10) 6_655 . ?
C4 C5 C6 122.02(10) 1_655 . ?
O3 C7 O3 128.6(2) . 2_656 ?
O3 C7 C8 115.72(11) . . ?
O3 C7 C8 115.72(11) 2_656 . ?
O1 C1 O2 122.5(2) . 5_656 ?
O1 C1 C2 118.5(2) . . ?
O2 C1 C2 119.1(2) 5_656 . ?
O1 C1 Nd1 58.76(13) . . ?
O2 C1 Nd1 63.70(12) 5_656 . ?
C2 C1 Nd1 177.23(16) . . ?
C9 C8 C9 117.5(2) 2_656 . ?
C9 C8 C7 121.25(10) 2_656 . ?
C9 C8 C7 121.25(10) . . ?
F2 C4 C3 116.20(16) . . ?
F2 C4 C5 122.00(15) . 1_455 ?
C3 C4 C5 121.80(17) . 1_455 ?
C3 C2 C3 117.0(2) 6 . ?
C3 C2 C1 121.46(10) 6 . ?
C3 C2 C1 121.46(10) . . ?
F1 C3 C2 119.47(15) . . ?
F1 C3 C4 118.86(16) . . ?
C2 C3 C4 121.67(17) . . ?
F3 C9 C8 119.43(15) . . ?
F3 C9 C9 119.32(9) . 6_545 ?
C8 C9 C9 121.25(10) . 6_545 ?
O4 C6 O4 122.0(2) . 6 ?
O4 C6 C5 118.99(11) . . ?
O4 C6 C5 118.99(11) 6 . ?
O4 C6 Nd1 61.03(11) . . ?
O4 C6 Nd1 61.03(11) 6 . ?
C5 C6 Nd1 176.19(17) . . ?

loop_
_geom_bond_atom_site_label_1
_geom_bond_atom_site_label_2
_geom_bond_distance
_geom_bond_site_symmetry_2
_geom_bond_publ_flag
Nd1 O3 2.4122(12) . ?
Nd1 O3 2.4122(12) 6 ?
Nd1 O2 2.4298(17) . ?
Nd1 OW1 2.5063(14) 6 ?
Nd1 OW1 2.5063(14) . ?
Nd1 O4 2.5216(13) 6 ?
Nd1 O4 2.5217(13) . ?
Nd1 O1 2.5830(19) . ?
Nd1 O2 2.6889(17) 5_656 ?
Nd1 C6 2.878(2) . ?
Nd1 C1 2.998(2) . ?
O1 C1 1.239(3) . ?
O2 C1 1.258(3) 5_656 ?
O2 Nd1 2.6889(17) 5_656 ?
F3 C9 1.342(2) . ?
F1 C3 1.337(2) . ?
F2 C4 1.334(2) . ?
OW1 HW1 0.948(19) . ?
OW1 HW2 0.955(19) . ?
O3 C7 1.2463(16) . ?
O4 C6 1.2534(18) . ?
C5 C4 1.393(2) 6_655 ?
C5 C4 1.393(2) 1_655 ?
C5 C6 1.517(3) . ?
C7 O3 1.2463(16) 2_656 ?
C7 C8 1.513(3) . ?
C1 O2 1.258(3) 5_656 ?
C1 C2 1.512(3) . ?
C8 C9 1.378(2) 2_656 ?
C8 C9 1.378(2) . ?
C4 C3 1.388(2) . ?
C4 C5 1.393(2) 1_455 ?
C2 C3 1.379(2) 6 ?
C2 C3 1.379(2) . ?
C9 C9 1.378(3) 6_545 ?
C6 O4 1.2534(18) 6 ?
